data_7105460
loop_
_publ_author_name
'Gaillard, Sylvain'
'Slawin, Alexandra M. Z.'
'Nolan, Steven P.'

_publ_section_title
;
 A N-heterocyclic carbene gold hydroxide complex: a golden synthon
;
_journal_issue 16
_journal_name_full 'Chemical Communications'
_journal_page_first 2742
_journal_paper_doi 10.1039/c0cc00018c
_journal_volume 46
_journal_year 2010
_chemical_formula_moiety 'C35 H41 Au N2,C H Cl3'
_chemical_formula_sum 'C36 H42 Au Cl3 N2'
_chemical_formula_weight 806.03
_chemical_name_systematic
;
?
;
_space_group_IT_number 14
_symmetry_cell_setting monoclinic
_symmetry_space_group_name_Hall '-P 2yn'
_symmetry_space_group_name_H-M 'P 1 21/n 1'
_atom_sites_solution_hydrogens geom
_atom_sites_solution_primary direct
_atom_sites_solution_secondary difmap
_audit_creation_method SHELXL-97
_cell_angle_alpha 90.00
_cell_angle_beta 100.880(6)
_cell_angle_gamma 90.00
_cell_formula_units_Z 4
_cell_length_a 10.8026(15)
_cell_length_b 14.985(2)
_cell_length_c 22.788(3)
_cell_measurement_reflns_used 12580
_cell_measurement_temperature 366(2)
_cell_measurement_theta_max 28.1
_cell_measurement_theta_min 2.8
_cell_volume 3622.5(8)
_computing_cell_refinement 'CrystalClear (Rigaku Corp., 2004)'
_computing_data_collection 'CrystalClear (Rigaku Corp., 2004)'
_computing_data_reduction 'CrystalClear (Rigaku Corp., 2004)'
_computing_molecular_graphics 'Bruker SHELXTL'
_computing_publication_material 'Bruker SHELXTL'
_computing_structure_refinement 'SHELXL-97 (Sheldrick, 1997)'
_computing_structure_solution 'SHELXS-97 (Sheldrick, 1990)'
_diffrn_ambient_temperature 366(2)
_diffrn_measured_fraction_theta_full 0.980
_diffrn_measured_fraction_theta_max 0.975
_diffrn_measurement_method '\w and \f scans'
_diffrn_radiation_monochromator confocal
_diffrn_radiation_source 'rotating anode'
_diffrn_radiation_type MoK\a
_diffrn_radiation_wavelength 0.71073
_diffrn_reflns_av_R_equivalents 0.0928
_diffrn_reflns_av_sigmaI/netI 0.0577
_diffrn_reflns_limit_h_max 10
_diffrn_reflns_limit_h_min -13
_diffrn_reflns_limit_k_max 17
_diffrn_reflns_limit_k_min -18
_diffrn_reflns_limit_l_max 27
_diffrn_reflns_limit_l_min -22
_diffrn_reflns_number 18875
_diffrn_reflns_theta_full 25.00
_diffrn_reflns_theta_max 25.35
_diffrn_reflns_theta_min 3.19
_exptl_absorpt_coefficient_mu 4.308
_exptl_absorpt_correction_T_max 1.000
_exptl_absorpt_correction_T_min 0.5254
_exptl_absorpt_correction_type multi-scan
_exptl_absorpt_process_details 'Jacobson, R. (1998) Private communication'
_exptl_crystal_colour Colorless
_exptl_crystal_density_diffrn 1.478
_exptl_crystal_density_method 'not measured'
_exptl_crystal_description Prism
_exptl_crystal_F_000 1608
_exptl_crystal_size_max 0.20
_exptl_crystal_size_mid 0.20
_exptl_crystal_size_min 0.15
_refine_diff_density_max 2.164
_refine_diff_density_min -2.350
_refine_diff_density_rms 0.181
_refine_ls_extinction_method none
_refine_ls_goodness_of_fit_ref 1.085
_refine_ls_hydrogen_treatment constr
_refine_ls_matrix_type full
_refine_ls_number_parameters 380
_refine_ls_number_reflns 6450
_refine_ls_number_restraints 0
_refine_ls_restrained_S_all 1.085
_refine_ls_R_factor_all 0.0605
_refine_ls_R_factor_gt 0.0500
_refine_ls_shift/su_max 0.003
_refine_ls_shift/su_mean 0.000
_refine_ls_structure_factor_coef Fsqd
_refine_ls_weighting_details 'calc w=1/[\s^2^(Fo^2^)+(0.0593P)^2^+28.3687P] where P=(Fo^2^+2Fc^2^)/3'
_refine_ls_weighting_scheme calc
_refine_ls_wR_factor_gt 0.1211
_refine_ls_wR_factor_ref 0.1295
_reflns_number_gt 5581
_reflns_number_total 6450
_reflns_threshold_expression >2sigma(I)
_cod_data_source_file c0cc00018c.txt
_cod_data_source_block 7
_cod_depositor_comments
;
The following automatic conversions were performed:
'_symmetry_cell_setting' value 'Monoclinic' changed to 'monoclinic'
according to '/home/saulius/struct/CIF-dictionaries/cif_core.dic'
dictionary named 'cif_core.dic' version 2.4.1 from 2010-06-29.

Automatic conversion script
Id: cif_fix_enum 1527 2010-12-29 10:47:43Z saulius 
;
_cod_original_cell_volume 3622.6(8)
_cod_original_sg_symbol_H-M P2(1)/n
_cod_database_code 7105460

loop_
_symmetry_equiv_pos_as_xyz
'x, y, z'
'-x+1/2, y+1/2, -z+1/2'
'-x, -y, -z'
'x-1/2, -y-1/2, z-1/2'

loop_
_atom_site_label
_atom_site_type_symbol
_atom_site_fract_x
_atom_site_fract_y
_atom_site_fract_z
_atom_site_U_iso_or_equiv
_atom_site_adp_type
_atom_site_occupancy
_atom_site_symmetry_multiplicity
_atom_site_calc_flag
_atom_site_refinement_flags
_atom_site_disorder_assembly
_atom_site_disorder_group
Au1 Au 0.26244(2) 0.421399(17) 0.843652(10) 0.01758(11) Uani 1 1 d . . .
C1 C 0.2772(6) 0.5420(5) 0.8062(3) 0.0184(13) Uani 1 1 d . . .
N2 N 0.2467(5) 0.5652(4) 0.7481(3) 0.0201(12) Uani 1 1 d . . .
C3 C 0.2761(6) 0.6528(4) 0.7393(3) 0.0187(14) Uani 1 1 d . . .
H3A H 0.2641 0.6829 0.7030 0.022 Uiso 1 1 calc R . .
C4 C 0.3256(6) 0.6866(5) 0.7935(3) 0.0215(14) Uani 1 1 d . . .
H4A H 0.3538 0.7447 0.8019 0.026 Uiso 1 1 calc R . .
N5 N 0.3262(5) 0.6176(4) 0.8341(2) 0.0196(12) Uani 1 1 d . . .
C6 C 0.1837(6) 0.5051(5) 0.7022(3) 0.0200(14) Uani 1 1 d . . .
C7 C 0.0522(7) 0.5150(5) 0.6847(3) 0.0259(16) Uani 1 1 d . . .
C8 C -0.0080(7) 0.4563(6) 0.6415(3) 0.0301(17) Uani 1 1 d . . .
H8A H -0.0949 0.4598 0.6291 0.036 Uiso 1 1 calc R . .
C9 C 0.0589(8) 0.3928(6) 0.6166(3) 0.0320(18) Uani 1 1 d . . .
H9A H 0.0165 0.3542 0.5877 0.038 Uiso 1 1 calc R . .
C10 C 0.1881(7) 0.3859(5) 0.6341(3) 0.0261(15) Uani 1 1 d . . .
H10A H 0.2316 0.3426 0.6168 0.031 Uiso 1 1 calc R . .
C11 C 0.2545(7) 0.4432(5) 0.6774(3) 0.0217(14) Uani 1 1 d . . .
C12 C -0.0214(7) 0.5866(6) 0.7105(3) 0.0319(18) Uani 1 1 d . . .
H12A H 0.0371 0.6164 0.7427 0.038 Uiso 1 1 calc R . .
C13 C -0.0696(8) 0.6566(6) 0.6633(4) 0.040(2) Uani 1 1 d . . .
H13A H 0.0001 0.6814 0.6482 0.060 Uiso 1 1 calc R . .
H13B H -0.1118 0.7032 0.6808 0.060 Uiso 1 1 calc R . .
H13C H -0.1275 0.6294 0.6312 0.060 Uiso 1 1 calc R . .
C14 C -0.1300(10) 0.5485(8) 0.7379(5) 0.056(3) Uani 1 1 d . . .
H14A H -0.1732 0.5963 0.7535 0.085 Uiso 1 1 calc R . .
H14B H -0.0966 0.5080 0.7696 0.085 Uiso 1 1 calc R . .
H14C H -0.1879 0.5173 0.7077 0.085 Uiso 1 1 calc R . .
C15 C 0.3973(7) 0.4380(5) 0.6951(3) 0.0260(16) Uani 1 1 d . . .
H15A H 0.4244 0.4855 0.7242 0.031 Uiso 1 1 calc R . .
C16 C 0.4596(7) 0.4553(6) 0.6412(4) 0.0330(18) Uani 1 1 d . . .
H16A H 0.4306 0.5113 0.6232 0.050 Uiso 1 1 calc R . .
H16B H 0.4378 0.4082 0.6125 0.050 Uiso 1 1 calc R . .
H16C H 0.5495 0.4572 0.6540 0.050 Uiso 1 1 calc R . .
C17 C 0.4419(8) 0.3494(6) 0.7251(4) 0.0357(19) Uani 1 1 d . . .
H17A H 0.4019 0.3400 0.7588 0.053 Uiso 1 1 calc R . .
H17B H 0.5317 0.3510 0.7383 0.053 Uiso 1 1 calc R . .
H17C H 0.4203 0.3016 0.6970 0.053 Uiso 1 1 calc R . .
C18 C 0.3743(6) 0.6254(5) 0.8974(3) 0.0203(14) Uani 1 1 d . . .
C19 C 0.5053(6) 0.6274(5) 0.9172(3) 0.0225(15) Uani 1 1 d . . .
C20 C 0.5501(7) 0.6350(6) 0.9790(3) 0.0345(19) Uani 1 1 d . . .
H20A H 0.6364 0.6366 0.9938 0.041 Uiso 1 1 calc R . .
C21 C 0.4665(7) 0.6403(6) 1.0181(3) 0.0361(19) Uani 1 1 d . . .
H21A H 0.4973 0.6438 1.0590 0.043 Uiso 1 1 calc R . .
C22 C 0.3389(7) 0.6404(6) 0.9972(3) 0.0323(18) Uani 1 1 d . . .
H22A H 0.2846 0.6459 1.0242 0.039 Uiso 1 1 calc R . .
C23 C 0.2889(6) 0.6326(5) 0.9370(3) 0.0214(14) Uani 1 1 d . . .
C24 C 0.5959(7) 0.6178(6) 0.8739(3) 0.0287(17) Uani 1 1 d . . .
H24A H 0.5520 0.6387 0.8347 0.034 Uiso 1 1 calc R . .
C25 C 0.6299(10) 0.5211(7) 0.8674(5) 0.052(3) Uani 1 1 d . . .
H25A H 0.5543 0.4866 0.8559 0.079 Uiso 1 1 calc R . .
H25B H 0.6761 0.4994 0.9048 0.079 Uiso 1 1 calc R . .
H25C H 0.6808 0.5158 0.8373 0.079 Uiso 1 1 calc R . .
C26 C 0.7136(8) 0.6746(8) 0.8919(4) 0.051(3) Uani 1 1 d . . .
H26A H 0.7675 0.6668 0.8633 0.077 Uiso 1 1 calc R . .
H26B H 0.7575 0.6566 0.9307 0.077 Uiso 1 1 calc R . .
H26C H 0.6900 0.7363 0.8930 0.077 Uiso 1 1 calc R . .
C27 C 0.1463(6) 0.6331(6) 0.9168(3) 0.0284(17) Uani 1 1 d . . .
H27A H 0.1279 0.6355 0.8730 0.034 Uiso 1 1 calc R . .
C28 C 0.0854(8) 0.7145(6) 0.9403(4) 0.040(2) Uani 1 1 d . . .
H28A H 0.1222 0.7680 0.9280 0.060 Uiso 1 1 calc R . .
H28B H 0.0992 0.7123 0.9832 0.060 Uiso 1 1 calc R . .
H28C H -0.0035 0.7144 0.9246 0.060 Uiso 1 1 calc R . .
C29 C 0.0866(8) 0.5476(7) 0.9362(5) 0.047(2) Uani 1 1 d . . .
H29A H 0.1249 0.4965 0.9215 0.070 Uiso 1 1 calc R . .
H29B H -0.0022 0.5477 0.9201 0.070 Uiso 1 1 calc R . .
H29C H 0.0998 0.5452 0.9790 0.070 Uiso 1 1 calc R . .
C30 C 0.2516(6) 0.3051(5) 0.8832(3) 0.0214(14) Uani 1 1 d . . .
C31 C 0.2460(6) 0.2390(5) 0.9126(3) 0.0215(14) Uani 1 1 d . . .
C32 C 0.2352(7) 0.1610(5) 0.9494(3) 0.0226(15) Uani 1 1 d . . .
C33 C 0.3249(7) 0.0926(5) 0.9563(3) 0.0240(15) Uani 1 1 d . . .
H33A H 0.3933 0.0967 0.9370 0.029 Uiso 1 1 calc R . .
C34 C 0.3129(7) 0.0190(5) 0.9914(3) 0.0294(17) Uani 1 1 d . . .
H34A H 0.3726 -0.0264 0.9953 0.035 Uiso 1 1 calc R . .
C35 C 0.2121(8) 0.0129(6) 1.0206(4) 0.039(2) Uani 1 1 d . . .
H35A H 0.2040 -0.0366 1.0441 0.046 Uiso 1 1 calc R . .
C36 C 0.1238(8) 0.0801(6) 1.0149(4) 0.038(2) Uani 1 1 d . . .
H36A H 0.0559 0.0757 1.0344 0.046 Uiso 1 1 calc R . .
C37 C 0.1356(8) 0.1536(6) 0.9803(4) 0.0361(19) Uani 1 1 d . . .
H37A H 0.0763 0.1992 0.9774 0.043 Uiso 1 1 calc R . .
C41 C 0.9402(8) 0.2794(6) 0.8208(4) 0.041(2) Uani 1 1 d . . .
H41A H 1.0293 0.2966 0.8299 0.049 Uiso 1 1 calc R . .
Cl1 Cl 0.8818(5) 0.3019(3) 0.74599(14) 0.1116(16) Uani 1 1 d . . .
Cl2 Cl 0.9292(2) 0.16638(17) 0.83329(16) 0.0673(8) Uani 1 1 d . . .
Cl3 Cl 0.8579(3) 0.3434(2) 0.86510(12) 0.0631(7) Uani 1 1 d . . .

loop_
_atom_site_aniso_label
_atom_site_aniso_U_11
_atom_site_aniso_U_22
_atom_site_aniso_U_33
_atom_site_aniso_U_23
_atom_site_aniso_U_13
_atom_site_aniso_U_12
Au1 0.02120(16) 0.01858(17) 0.01132(16) 0.00057(10) -0.00110(10) -0.00065(9)
C1 0.022(3) 0.018(4) 0.014(3) 0.001(3) 0.001(3) 0.003(3)
N2 0.021(3) 0.023(3) 0.015(3) 0.002(2) 0.000(2) 0.005(2)
C3 0.026(3) 0.017(4) 0.012(3) 0.008(3) -0.001(3) 0.004(3)
C4 0.024(3) 0.020(4) 0.020(4) 0.006(3) 0.003(3) 0.003(3)
N5 0.017(3) 0.027(3) 0.015(3) 0.001(2) 0.003(2) 0.001(2)
C6 0.022(3) 0.024(4) 0.010(3) -0.001(3) -0.004(3) -0.004(3)
C7 0.028(4) 0.034(4) 0.015(3) 0.005(3) 0.001(3) 0.000(3)
C8 0.028(4) 0.040(5) 0.018(4) 0.005(3) -0.005(3) -0.003(3)
C9 0.043(5) 0.033(4) 0.016(4) -0.001(3) -0.003(3) -0.011(4)
C10 0.044(4) 0.019(4) 0.015(3) -0.001(3) 0.005(3) -0.003(3)
C11 0.035(4) 0.015(4) 0.015(3) 0.003(3) 0.006(3) 0.001(3)
C12 0.029(4) 0.047(5) 0.018(4) -0.003(3) 0.000(3) 0.005(3)
C13 0.039(5) 0.037(5) 0.044(5) 0.000(4) 0.006(4) 0.004(4)
C14 0.053(6) 0.058(6) 0.066(7) 0.010(6) 0.030(5) 0.017(5)
C15 0.031(4) 0.026(4) 0.022(4) -0.006(3) 0.007(3) -0.001(3)
C16 0.033(4) 0.037(5) 0.031(4) 0.001(4) 0.011(3) -0.002(3)
C17 0.032(4) 0.042(5) 0.035(4) 0.007(4) 0.012(3) 0.008(3)
C18 0.029(4) 0.023(4) 0.008(3) 0.000(3) -0.001(3) -0.003(3)
C19 0.019(3) 0.028(4) 0.020(3) 0.000(3) 0.002(3) -0.003(3)
C20 0.027(4) 0.050(5) 0.023(4) -0.002(4) -0.003(3) -0.005(3)
C21 0.034(4) 0.060(6) 0.012(3) -0.004(4) -0.002(3) -0.002(4)
C22 0.026(4) 0.059(6) 0.014(3) 0.004(3) 0.008(3) 0.001(3)
C23 0.020(3) 0.024(4) 0.020(3) 0.002(3) 0.003(3) 0.003(3)
C24 0.022(3) 0.048(5) 0.015(3) 0.006(3) 0.000(3) 0.002(3)
C25 0.058(6) 0.050(6) 0.058(6) 0.004(5) 0.033(5) 0.012(5)
C26 0.031(4) 0.081(8) 0.045(5) -0.012(5) 0.013(4) -0.015(5)
C27 0.024(4) 0.046(5) 0.015(3) -0.005(3) 0.004(3) 0.000(3)
C28 0.030(4) 0.036(5) 0.056(6) 0.013(4) 0.012(4) 0.004(3)
C29 0.031(4) 0.046(6) 0.067(6) -0.013(5) 0.018(4) -0.005(4)
C30 0.030(4) 0.022(4) 0.011(3) -0.001(3) 0.002(3) 0.001(3)
C31 0.022(3) 0.027(4) 0.014(3) -0.009(3) -0.002(3) -0.002(3)
C32 0.030(4) 0.028(4) 0.009(3) -0.002(3) 0.000(3) -0.003(3)
C33 0.028(4) 0.031(4) 0.013(3) 0.002(3) 0.004(3) 0.001(3)
C34 0.036(4) 0.028(4) 0.019(4) 0.007(3) -0.008(3) 0.002(3)
C35 0.048(5) 0.041(5) 0.026(4) 0.007(4) 0.002(4) -0.011(4)
C36 0.041(5) 0.051(6) 0.028(4) 0.008(4) 0.019(4) -0.008(4)
C37 0.040(4) 0.037(5) 0.034(4) -0.003(4) 0.015(4) 0.001(4)
C41 0.038(5) 0.038(5) 0.048(5) 0.001(4) 0.010(4) -0.001(4)
Cl1 0.198(5) 0.095(3) 0.0454(17) 0.0068(17) 0.031(2) 0.069(3)
Cl2 0.0451(13) 0.0384(14) 0.116(2) 0.0107(15) 0.0099(14) -0.0014(10)
Cl3 0.0762(18) 0.0640(17) 0.0564(16) -0.0137(13) 0.0313(13) 0.0056(14)

loop_
_atom_type_symbol
_atom_type_description
_atom_type_scat_dispersion_real
_atom_type_scat_dispersion_imag
_atom_type_scat_source
C C 0.0033 0.0016 'International Tables Vol C Tables 4.2.6.8 and 6.1.1.4'
H H 0.0000 0.0000 'International Tables Vol C Tables 4.2.6.8 and 6.1.1.4'
N N 0.0061 0.0033 'International Tables Vol C Tables 4.2.6.8 and 6.1.1.4'
Cl Cl 0.1484 0.1585 'International Tables Vol C Tables 4.2.6.8 and 6.1.1.4'
Au Au -2.0133 8.8022 'International Tables Vol C Tables 4.2.6.8 and 6.1.1.4'

loop_
_geom_angle_atom_site_label_1
_geom_angle_atom_site_label_2
_geom_angle_atom_site_label_3
_geom_angle
_geom_angle_site_symmetry_1
_geom_angle_site_symmetry_3
_geom_angle_publ_flag
C30 Au1 C1 177.8(3) . . ?
N2 C1 N5 104.3(6) . . ?
N2 C1 Au1 128.4(5) . . ?
N5 C1 Au1 127.2(5) . . ?
C1 N2 C3 111.7(6) . . ?
C1 N2 C6 122.9(6) . . ?
C3 N2 C6 125.3(6) . . ?
C4 C3 N2 106.8(6) . . ?
C4 C3 H3A 126.6 . . ?
N2 C3 H3A 126.6 . . ?
C3 C4 N5 106.4(6) . . ?
C3 C4 H4A 126.8 . . ?
N5 C4 H4A 126.8 . . ?
C1 N5 C4 110.9(6) . . ?
C1 N5 C18 124.8(6) . . ?
C4 N5 C18 124.2(6) . . ?
C11 C6 C7 124.0(6) . . ?
C11 C6 N2 119.3(6) . . ?
C7 C6 N2 116.7(6) . . ?
C8 C7 C6 116.4(7) . . ?
C8 C7 C12 120.9(7) . . ?
C6 C7 C12 122.6(7) . . ?
C9 C8 C7 121.2(7) . . ?
C9 C8 H8A 119.4 . . ?
C7 C8 H8A 119.4 . . ?
C8 C9 C10 120.8(7) . . ?
C8 C9 H9A 119.6 . . ?
C10 C9 H9A 119.6 . . ?
C9 C10 C11 120.8(7) . . ?
C9 C10 H10A 119.6 . . ?
C11 C10 H10A 119.6 . . ?
C6 C11 C10 116.7(7) . . ?
C6 C11 C15 122.4(6) . . ?
C10 C11 C15 120.9(7) . . ?
C7 C12 C13 110.3(6) . . ?
C7 C12 C14 112.9(7) . . ?
C13 C12 C14 110.9(7) . . ?
C7 C12 H12A 107.5 . . ?
C13 C12 H12A 107.5 . . ?
C14 C12 H12A 107.5 . . ?
C12 C13 H13A 109.5 . . ?
C12 C13 H13B 109.5 . . ?
H13A C13 H13B 109.5 . . ?
C12 C13 H13C 109.5 . . ?
H13A C13 H13C 109.5 . . ?
H13B C13 H13C 109.5 . . ?
C12 C14 H14A 109.5 . . ?
C12 C14 H14B 109.5 . . ?
H14A C14 H14B 109.5 . . ?
C12 C14 H14C 109.5 . . ?
H14A C14 H14C 109.5 . . ?
H14B C14 H14C 109.5 . . ?
C11 C15 C17 112.5(6) . . ?
C11 C15 C16 110.8(6) . . ?
C17 C15 C16 110.9(6) . . ?
C11 C15 H15A 107.5 . . ?
C17 C15 H15A 107.5 . . ?
C16 C15 H15A 107.5 . . ?
C15 C16 H16A 109.5 . . ?
C15 C16 H16B 109.5 . . ?
H16A C16 H16B 109.5 . . ?
C15 C16 H16C 109.5 . . ?
H16A C16 H16C 109.5 . . ?
H16B C16 H16C 109.5 . . ?
C15 C17 H17A 109.5 . . ?
C15 C17 H17B 109.5 . . ?
H17A C17 H17B 109.5 . . ?
C15 C17 H17C 109.5 . . ?
H17A C17 H17C 109.5 . . ?
H17B C17 H17C 109.5 . . ?
C19 C18 C23 122.3(6) . . ?
C19 C18 N5 118.4(6) . . ?
C23 C18 N5 119.3(6) . . ?
C18 C19 C20 117.4(6) . . ?
C18 C19 C24 121.5(6) . . ?
C20 C19 C24 121.0(6) . . ?
C21 C20 C19 120.4(7) . . ?
C21 C20 H20A 119.8 . . ?
C19 C20 H20A 119.8 . . ?
C22 C21 C20 120.8(7) . . ?
C22 C21 H21A 119.6 . . ?
C20 C21 H21A 119.6 . . ?
C21 C22 C23 121.6(7) . . ?
C21 C22 H22A 119.2 . . ?
C23 C22 H22A 119.2 . . ?
C22 C23 C18 117.5(6) . . ?
C22 C23 C27 118.9(6) . . ?
C18 C23 C27 123.6(6) . . ?
C25 C24 C26 110.9(7) . . ?
C25 C24 C19 110.6(7) . . ?
C26 C24 C19 112.4(7) . . ?
C25 C24 H24A 107.6 . . ?
C26 C24 H24A 107.6 . . ?
C19 C24 H24A 107.6 . . ?
C24 C25 H25A 109.5 . . ?
C24 C25 H25B 109.5 . . ?
H25A C25 H25B 109.5 . . ?
C24 C25 H25C 109.5 . . ?
H25A C25 H25C 109.5 . . ?
H25B C25 H25C 109.5 . . ?
C24 C26 H26A 109.5 . . ?
C24 C26 H26B 109.5 . . ?
H26A C26 H26B 109.5 . . ?
C24 C26 H26C 109.5 . . ?
H26A C26 H26C 109.5 . . ?
H26B C26 H26C 109.5 . . ?
C23 C27 C28 112.0(6) . . ?
C23 C27 C29 111.4(7) . . ?
C28 C27 C29 109.4(6) . . ?
C23 C27 H27A 107.9 . . ?
C28 C27 H27A 107.9 . . ?
C29 C27 H27A 107.9 . . ?
C27 C28 H28A 109.5 . . ?
C27 C28 H28B 109.5 . . ?
H28A C28 H28B 109.5 . . ?
C27 C28 H28C 109.5 . . ?
H28A C28 H28C 109.5 . . ?
H28B C28 H28C 109.5 . . ?
C27 C29 H29A 109.5 . . ?
C27 C29 H29B 109.5 . . ?
H29A C29 H29B 109.5 . . ?
C27 C29 H29C 109.5 . . ?
H29A C29 H29C 109.5 . . ?
H29B C29 H29C 109.5 . . ?
C31 C30 Au1 173.5(6) . . ?
C30 C31 C32 177.3(7) . . ?
C37 C32 C33 118.0(7) . . ?
C37 C32 C31 120.5(7) . . ?
C33 C32 C31 121.5(6) . . ?
C34 C33 C32 120.7(7) . . ?
C34 C33 H33A 119.6 . . ?
C32 C33 H33A 119.6 . . ?
C35 C34 C33 119.9(7) . . ?
C35 C34 H34A 120.1 . . ?
C33 C34 H34A 120.1 . . ?
C36 C35 C34 120.1(8) . . ?
C36 C35 H35A 119.9 . . ?
C34 C35 H35A 119.9 . . ?
C37 C36 C35 120.2(8) . . ?
C37 C36 H36A 119.9 . . ?
C35 C36 H36A 119.9 . . ?
C36 C37 C32 121.0(8) . . ?
C36 C37 H37A 119.5 . . ?
C32 C37 H37A 119.5 . . ?
Cl2 C41 Cl1 109.3(5) . . ?
Cl2 C41 Cl3 112.6(5) . . ?
Cl1 C41 Cl3 109.3(5) . . ?
Cl2 C41 H41A 108.5 . . ?
Cl1 C41 H41A 108.5 . . ?
Cl3 C41 H41A 108.5 . . ?

loop_
_geom_bond_atom_site_label_1
_geom_bond_atom_site_label_2
_geom_bond_distance
_geom_bond_site_symmetry_2
_geom_bond_publ_flag
Au1 C30 1.976(7) . ?
Au1 C1 2.018(7) . ?
C1 N2 1.348(9) . ?
C1 N5 1.357(9) . ?
N2 C3 1.374(9) . ?
N2 C6 1.450(9) . ?
C3 C4 1.349(10) . ?
C3 H3A 0.9300 . ?
C4 N5 1.387(9) . ?
C4 H4A 0.9300 . ?
N5 C18 1.442(8) . ?
C6 C11 1.388(10) . ?
C6 C7 1.409(10) . ?
C7 C8 1.387(11) . ?
C7 C12 1.519(11) . ?
C8 C9 1.380(12) . ?
C8 H8A 0.9300 . ?
C9 C10 1.381(11) . ?
C9 H9A 0.9300 . ?
C10 C11 1.399(11) . ?
C10 H10A 0.9300 . ?
C11 C15 1.522(10) . ?
C12 C13 1.522(12) . ?
C12 C14 1.539(12) . ?
C12 H12A 0.9800 . ?
C13 H13A 0.9600 . ?
C13 H13B 0.9600 . ?
C13 H13C 0.9600 . ?
C14 H14A 0.9600 . ?
C14 H14B 0.9600 . ?
C14 H14C 0.9600 . ?
C15 C17 1.528(11) . ?
C15 C16 1.530(10) . ?
C15 H15A 0.9800 . ?
C16 H16A 0.9600 . ?
C16 H16B 0.9600 . ?
C16 H16C 0.9600 . ?
C17 H17A 0.9600 . ?
C17 H17B 0.9600 . ?
C17 H17C 0.9600 . ?
C18 C19 1.402(9) . ?
C18 C23 1.411(9) . ?
C19 C20 1.405(10) . ?
C19 C24 1.522(10) . ?
C20 C21 1.385(11) . ?
C20 H20A 0.9300 . ?
C21 C22 1.371(11) . ?
C21 H21A 0.9300 . ?
C22 C23 1.381(10) . ?
C22 H22A 0.9300 . ?
C23 C27 1.522(9) . ?
C24 C25 1.509(13) . ?
C24 C26 1.521(11) . ?
C24 H24A 0.9800 . ?
C25 H25A 0.9600 . ?
C25 H25B 0.9600 . ?
C25 H25C 0.9600 . ?
C26 H26A 0.9600 . ?
C26 H26B 0.9600 . ?
C26 H26C 0.9600 . ?
C27 C28 1.531(11) . ?
C27 C29 1.536(12) . ?
C27 H27A 0.9800 . ?
C28 H28A 0.9600 . ?
C28 H28B 0.9600 . ?
C28 H28C 0.9600 . ?
C29 H29A 0.9600 . ?
C29 H29B 0.9600 . ?
C29 H29C 0.9600 . ?
C30 C31 1.203(10) . ?
C31 C32 1.457(10) . ?
C32 C37 1.396(10) . ?
C32 C33 1.399(10) . ?
C33 C34 1.383(10) . ?
C33 H33A 0.9300 . ?
C34 C35 1.383(11) . ?
C34 H34A 0.9300 . ?
C35 C36 1.376(12) . ?
C35 H35A 0.9300 . ?
C36 C37 1.375(12) . ?
C36 H36A 0.9300 . ?
C37 H37A 0.9300 . ?
C41 Cl2 1.725(9) . ?
C41 Cl1 1.735(10) . ?
C41 Cl3 1.752(9) . ?
C41 H41A 0.9800 . ?

loop_
_geom_torsion_atom_site_label_1
_geom_torsion_atom_site_label_2
_geom_torsion_atom_site_label_3
_geom_torsion_atom_site_label_4
_geom_torsion
_geom_torsion_site_symmetry_1
_geom_torsion_site_symmetry_2
_geom_torsion_site_symmetry_3
_geom_torsion_site_symmetry_4
_geom_torsion_publ_flag
N5 C1 N2 C3 0.3(7) . . . . ?
Au1 C1 N2 C3 -176.9(5) . . . . ?
N5 C1 N2 C6 -176.2(6) . . . . ?
Au1 C1 N2 C6 6.6(9) . . . . ?
C1 N2 C3 C4 -0.6(8) . . . . ?
C6 N2 C3 C4 175.8(6) . . . . ?
N2 C3 C4 N5 0.6(7) . . . . ?
N2 C1 N5 C4 0.1(7) . . . . ?
Au1 C1 N5 C4 177.3(5) . . . . ?
N2 C1 N5 C18 -179.1(6) . . . . ?
Au1 C1 N5 C18 -1.8(9) . . . . ?
C3 C4 N5 C1 -0.4(7) . . . . ?
C3 C4 N5 C18 178.7(6) . . . . ?
C1 N2 C6 C11 -83.0(8) . . . . ?
C3 N2 C6 C11 101.0(8) . . . . ?
C1 N2 C6 C7 98.1(8) . . . . ?
C3 N2 C6 C7 -77.9(8) . . . . ?
C11 C6 C7 C8 2.3(10) . . . . ?
N2 C6 C7 C8 -178.9(6) . . . . ?
C11 C6 C7 C12 -176.7(7) . . . . ?
N2 C6 C7 C12 2.1(10) . . . . ?
C6 C7 C8 C9 -1.0(11) . . . . ?
C12 C7 C8 C9 178.0(7) . . . . ?
C7 C8 C9 C10 0.0(12) . . . . ?
C8 C9 C10 C11 -0.1(12) . . . . ?
C7 C6 C11 C10 -2.4(10) . . . . ?
N2 C6 C11 C10 178.8(6) . . . . ?
C7 C6 C11 C15 176.7(7) . . . . ?
N2 C6 C11 C15 -2.1(10) . . . . ?
C9 C10 C11 C6 1.2(11) . . . . ?
C9 C10 C11 C15 -177.8(6) . . . . ?
C8 C7 C12 C13 -68.4(9) . . . . ?
C6 C7 C12 C13 110.5(8) . . . . ?
C8 C7 C12 C14 56.3(10) . . . . ?
C6 C7 C12 C14 -124.7(8) . . . . ?
C6 C11 C15 C17 116.2(8) . . . . ?
C10 C11 C15 C17 -64.8(9) . . . . ?
C6 C11 C15 C16 -119.0(8) . . . . ?
C10 C11 C15 C16 60.0(9) . . . . ?
C1 N5 C18 C19 104.2(8) . . . . ?
C4 N5 C18 C19 -74.8(9) . . . . ?
C1 N5 C18 C23 -77.1(9) . . . . ?
C4 N5 C18 C23 103.9(8) . . . . ?
C23 C18 C19 C20 1.3(11) . . . . ?
N5 C18 C19 C20 180.0(7) . . . . ?
C23 C18 C19 C24 178.9(7) . . . . ?
N5 C18 C19 C24 -2.4(11) . . . . ?
C18 C19 C20 C21 0.1(12) . . . . ?
C24 C19 C20 C21 -177.6(8) . . . . ?
C19 C20 C21 C22 -1.7(14) . . . . ?
C20 C21 C22 C23 2.0(14) . . . . ?
C21 C22 C23 C18 -0.6(12) . . . . ?
C21 C22 C23 C27 179.9(8) . . . . ?
C19 C18 C23 C22 -1.0(11) . . . . ?
N5 C18 C23 C22 -179.7(7) . . . . ?
C19 C18 C23 C27 178.4(7) . . . . ?
N5 C18 C23 C27 -0.2(11) . . . . ?
C18 C19 C24 C25 -91.0(9) . . . . ?
C20 C19 C24 C25 86.5(9) . . . . ?
C18 C19 C24 C26 144.4(8) . . . . ?
C20 C19 C24 C26 -38.0(11) . . . . ?
C22 C23 C27 C28 53.5(10) . . . . ?
C18 C23 C27 C28 -126.0(8) . . . . ?
C22 C23 C27 C29 -69.5(9) . . . . ?
C18 C23 C27 C29 111.0(8) . . . . ?
C37 C32 C33 C34 1.6(11) . . . . ?
C31 C32 C33 C34 -179.9(6) . . . . ?
C32 C33 C34 C35 -0.6(11) . . . . ?
C33 C34 C35 C36 -0.1(12) . . . . ?
C34 C35 C36 C37 -0.2(13) . . . . ?
C35 C36 C37 C32 1.3(13) . . . . ?
C33 C32 C37 C36 -2.0(12) . . . . ?
C31 C32 C37 C36 179.5(7) . . . . ?

loop_
_cod_related_entry_id
_cod_related_entry_database
_cod_related_entry_code
1 ChemSpider 30653198
